data_2227123
loop_
_publ_author_name
'Jasinski, Jerry P.'
'Pek, Albert E.'
'Siddaraju, B. P.'
'Yathirajan, H. S.'
'Narayana, B.'

_publ_section_title
;
 Opipramol dipicrate
;
_journal_coeditor_code XU2786
_journal_issue 8
_journal_name_full 'Acta Crystallographica Section E'
_journal_page_first o1979
_journal_page_last o1980
_journal_paper_doi 10.1107/S1600536810026565
_journal_volume 66
_journal_year 2010
_chemical_formula_iupac 'C23 H31 N3 O 2+, 2C6 H2 N3 O7 -'
_chemical_formula_moiety 'C23 H31 N3 O 2+, 2(C6 H2 N3 O7 -)'
_chemical_formula_sum 'C35 H35 N9 O15'
_chemical_formula_weight 821.72
_chemical_name_common
;
Opipramol dipicrate
;
_chemical_name_systematic
;
1-[3-(5<i>H</i>-dibenz[<i>b</i>,<i>f</i>]azepin-5-yl)propyl]-4-(2-
hydroxyethyl)piperazine-1,4-diium bis(2,4,6-trinitrophrenolate)
;
_space_group_IT_number 2
_symmetry_cell_setting triclinic
_symmetry_space_group_name_Hall '-P 1'
_symmetry_space_group_name_H-M 'P -1'
_atom_sites_solution_hydrogens geom
_atom_sites_solution_primary direct
_atom_sites_solution_secondary difmap
_audit_creation_method SHELXL-97
_cell_angle_alpha 74.8210(10)
_cell_angle_beta 84.355(2)
_cell_angle_gamma 73.866(2)
_cell_formula_units_Z 2
_cell_length_a 7.3838(8)
_cell_length_b 12.0400(13)
_cell_length_c 22.074(2)
_cell_measurement_reflns_used 5178
_cell_measurement_temperature 100
_cell_measurement_theta_max 30.4440
_cell_measurement_theta_min 2.8695
_cell_volume 1818.6(3)
_computing_cell_refinement 'SAINT (Bruker, 2008)'
_computing_data_collection 'APEX2 (Bruker, 2008)'
_computing_data_reduction 'SAINT (Bruker, 2008)'
_computing_molecular_graphics 'SHELXTL (Sheldrick, 2008)'
_computing_publication_material 'SHELXTL (Sheldrick, 2008)'
_computing_structure_refinement 'SHELXTL (Sheldrick, 2008)'
_computing_structure_solution 'SHELXS97 (Sheldrick, 2008)'
_diffrn_ambient_temperature 100
_diffrn_measured_fraction_theta_full 0.998
_diffrn_measured_fraction_theta_max 0.912
_diffrn_measurement_device_type 'Bruker APEXII CCD'
_diffrn_measurement_method '\w scans'
_diffrn_radiation_monochromator graphite
_diffrn_radiation_source 'fine-focus sealed tube'
_diffrn_radiation_type MoK\a
_diffrn_radiation_wavelength 0.71073
_diffrn_reflns_av_R_equivalents 0.0000
_diffrn_reflns_av_sigmaI/netI 0.0390
_diffrn_reflns_limit_h_max 10
_diffrn_reflns_limit_h_min -10
_diffrn_reflns_limit_k_max 17
_diffrn_reflns_limit_k_min -16
_diffrn_reflns_limit_l_max 30
_diffrn_reflns_limit_l_min 0
_diffrn_reflns_number 10692
_diffrn_reflns_theta_full 25.00
_diffrn_reflns_theta_max 31.12
_diffrn_reflns_theta_min 1.82
_exptl_absorpt_coefficient_mu 0.120
_exptl_absorpt_correction_T_max 0.9834
_exptl_absorpt_correction_T_min 0.9370
_exptl_absorpt_correction_type multi-scan
_exptl_absorpt_process_details '(SADABS; Bruker, 2008)'
_exptl_crystal_colour yellow
_exptl_crystal_density_diffrn 1.501
_exptl_crystal_density_method 'not measured'
_exptl_crystal_description plate
_exptl_crystal_F_000 856
_exptl_crystal_size_max 0.55
_exptl_crystal_size_mid 0.50
_exptl_crystal_size_min 0.14
_refine_diff_density_max 0.636
_refine_diff_density_min -0.392
_refine_ls_extinction_method none
_refine_ls_goodness_of_fit_ref 0.976
_refine_ls_hydrogen_treatment mixed
_refine_ls_matrix_type full
_refine_ls_number_parameters 669
_refine_ls_number_reflns 10692
_refine_ls_number_restraints 0
_refine_ls_restrained_S_all 0.976
_refine_ls_R_factor_all 0.0726
_refine_ls_R_factor_gt 0.0493
_refine_ls_shift/su_max 0.000
_refine_ls_shift/su_mean 0.000
_refine_ls_structure_factor_coef Fsqd
_refine_ls_weighting_details 'calc w=1/[\s^2^(Fo^2^)+(0.0431P)^2^+1.3196P] where P=(Fo^2^+2Fc^2^)/3'
_refine_ls_weighting_scheme calc
_refine_ls_wR_factor_gt 0.1092
_refine_ls_wR_factor_ref 0.1233
_reflns_number_gt 7831
_reflns_number_total 10692
_reflns_threshold_expression I>2sigma(I)
_cod_data_source_file xu2786.cif
_cod_data_source_block I
_cod_original_sg_symbol_Hall '-p 1'
_cod_database_code 2227123
_cod_database_fobs_code 2227123

loop_
_symmetry_equiv_pos_as_xyz
'x, y, z'
'-x, -y, -z'

loop_
_atom_site_type_symbol
_atom_site_label
_atom_site_fract_x
_atom_site_fract_y
_atom_site_fract_z
_atom_site_U_iso_or_equiv
_atom_site_adp_type
_atom_site_calc_flag
_atom_site_refinement_flags
_atom_site_occupancy
_atom_site_disorder_assembly
_atom_site_disorder_group
N N1 1.02455(17) 0.60675(11) 0.37838(6) 0.0151(2) Uani d . 1 . .
N N1A 0.8758(2) 0.06526(12) 0.19787(7) 0.0288(3) Uani d . 1 . .
N N1B 0.49985(18) 0.35440(11) 0.34309(6) 0.0191(2) Uani d . 1 . .
N N2 0.83911(17) 0.63062(11) 0.26315(5) 0.0154(2) Uani d . 1 . .
N N2A 0.36714(18) -0.11954(11) 0.30334(6) 0.0201(3) Uani d . 1 . .
N N2B 0.0123(2) 0.16475(12) 0.46259(7) 0.0240(3) Uani d . 1 . .
N N3 0.65920(18) 0.69770(11) 0.08383(6) 0.0183(2) Uani d . 1 . .
N N3A 0.2539(2) 0.30858(12) 0.23707(7) 0.0296(3) Uani d . 1 . .
N N3B 0.6228(2) -0.07470(12) 0.40742(6) 0.0262(3) Uani d . 1 . .
O O1 1.32600(16) 0.50804(10) 0.47765(5) 0.0238(2) Uani d . 1 . .
H H1C 1.3355 0.4665 0.4528 0.036 Uiso calc R 1 . .
O O1A 0.73234(15) -0.13584(9) 0.23643(5) 0.0225(2) Uani d . 1 . .
O O1B 0.13483(17) 0.36702(10) 0.41214(6) 0.0335(3) Uani d . 1 . .
O O2A 0.45142(16) -0.22069(9) 0.29802(6) 0.0243(2) Uani d . 1 . .
O O2B -0.12159(18) 0.22565(14) 0.43026(7) 0.0439(4) Uani d . 1 . .
O O3A 0.23060(17) -0.10226(11) 0.33974(6) 0.0309(3) Uani d . 1 . .
O O3B -0.00152(19) 0.10754(10) 0.51708(6) 0.0302(3) Uani d . 1 . .
O O4A 0.0937(2) 0.31534(12) 0.25984(7) 0.0451(4) Uani d . 1 . .
O O4B 0.5803(2) -0.16385(10) 0.44083(6) 0.0363(3) Uani d . 1 . .
O O5A 0.3147(2) 0.39677(10) 0.21386(6) 0.0366(3) Uani d . 1 . .
O O5B 0.76309(19) -0.07890(11) 0.37238(6) 0.0350(3) Uani d . 1 . .
O O6A 0.9082(2) 0.14690(14) 0.15701(10) 0.0721(6) Uani d . 1 . .
O O6B 0.64141(15) 0.33702(10) 0.30921(5) 0.0240(2) Uani d . 1 . .
O O7A 0.99987(19) -0.02019(13) 0.22406(7) 0.0419(3) Uani d . 1 . .
O O7B 0.40979(18) 0.45584(10) 0.34673(6) 0.0327(3) Uani d . 1 . .
C C1 1.2578(2) 0.63008(14) 0.44618(8) 0.0226(3) Uani d . 1 . .
C C1A 0.6250(2) -0.03839(12) 0.24106(7) 0.0169(3) Uani d . 1 . .
C C1B 0.2478(2) 0.27017(12) 0.40804(7) 0.0188(3) Uani d . 1 . .
C C2 1.0532(2) 0.65724(14) 0.43134(7) 0.0201(3) Uani d . 1 . .
C C2A 0.4357(2) -0.01908(12) 0.26842(7) 0.0174(3) Uani d . 1 . .
C C2B 0.2017(2) 0.15826(13) 0.43494(7) 0.0180(3) Uani d . 1 . .
C C3 0.8236(2) 0.60313(13) 0.37804(7) 0.0158(3) Uani d . 1 . .
C C3A 0.3154(2) 0.09238(13) 0.26613(7) 0.0203(3) Uani d . 1 . .
C C3B 0.3198(2) 0.04765(13) 0.43780(7) 0.0203(3) Uani d . 1 . .
C C4 0.7918(2) 0.55480(12) 0.32445(6) 0.0157(3) Uani d . 1 . .
C C4A 0.3782(2) 0.19229(13) 0.23820(7) 0.0223(3) Uani d . 1 . .
C C4B 0.4978(2) 0.04110(12) 0.40896(7) 0.0196(3) Uani d . 1 . .
C C5 1.0750(2) 0.68021(13) 0.31640(7) 0.0173(3) Uani d . 1 . .
C C5A 0.5629(2) 0.18292(13) 0.21535(7) 0.0224(3) Uani d . 1 . .
C C5B 0.5537(2) 0.14175(13) 0.37891(7) 0.0180(3) Uani d . 1 . .
C C6 1.0402(2) 0.63363(13) 0.26278(7) 0.0181(3) Uani d . 1 . .
C C6A 0.6808(2) 0.07208(13) 0.21871(7) 0.0202(3) Uani d . 1 . .
C C6B 0.4335(2) 0.25296(12) 0.37819(7) 0.0170(3) Uani d . 1 . .
C C7 0.8042(2) 0.58956(14) 0.20786(7) 0.0208(3) Uani d . 1 . .
C C8 0.5958(2) 0.61594(14) 0.19562(7) 0.0199(3) Uani d . 1 . .
C C9 0.5705(2) 0.61345(14) 0.12799(7) 0.0217(3) Uani d . 1 . .
C C10 0.7251(2) 0.67135(13) 0.02498(7) 0.0196(3) Uani d . 1 . .
C C11 0.6288(3) 0.61785(14) -0.00504(7) 0.0252(3) Uani d . 1 . .
C C12 0.7035(3) 0.58299(15) -0.05966(8) 0.0309(4) Uani d . 1 . .
C C13 0.8755(3) 0.60076(16) -0.08394(8) 0.0327(4) Uani d . 1 . .
C C14 0.9697(3) 0.65574(15) -0.05503(8) 0.0296(4) Uani d . 1 . .
C C15 0.8954(2) 0.69466(14) -0.00106(7) 0.0229(3) Uani d . 1 . .
C C16 0.9953(2) 0.75994(16) 0.02502(8) 0.0280(3) Uani d . 1 . .
C C17 0.9182(3) 0.84618(16) 0.05467(8) 0.0284(4) Uani d . 1 . .
C C18 0.7192(2) 0.89186(14) 0.07048(7) 0.0228(3) Uani d . 1 . .
C C19 0.6521(3) 1.01141(15) 0.07358(8) 0.0312(4) Uani d . 1 . .
C C20 0.4661(3) 1.05952(16) 0.08865(8) 0.0359(4) Uani d . 1 . .
C C21 0.3421(3) 0.98862(17) 0.10155(8) 0.0345(4) Uani d . 1 . .
C C22 0.4037(2) 0.87034(16) 0.09885(7) 0.0264(3) Uani d . 1 . .
C C23 0.5914(2) 0.82097(13) 0.08345(7) 0.0198(3) Uani d . 1 . .
H H1 1.096(3) 0.5306(18) 0.3834(9) 0.027(5) Uiso d . 1 . .
H H2 0.769(3) 0.7069(19) 0.2581(9) 0.032(5) Uiso d . 1 . .
H H1A 1.334(3) 0.6519(17) 0.4086(9) 0.029(5) Uiso d . 1 . .
H H1B 1.265(3) 0.6790(17) 0.4736(9) 0.028(5) Uiso d . 1 . .
H H2A 1.000(3) 0.7399(18) 0.4188(9) 0.028(5) Uiso d . 1 . .
H H2B 0.984(2) 0.6202(16) 0.4667(9) 0.019(4) Uiso d . 1 . .
H H3A 0.748(2) 0.6818(15) 0.3746(8) 0.014(4) Uiso d . 1 . .
H H3B 0.797(2) 0.5526(16) 0.4172(8) 0.018(4) Uiso d . 1 . .
H H3C 0.192(3) 0.0976(17) 0.2851(9) 0.027(5) Uiso d . 1 . .
H H3D 0.280(3) -0.0219(17) 0.4569(9) 0.025(5) Uiso d . 1 . .
H H4A 0.871(2) 0.4727(15) 0.3266(8) 0.014(4) Uiso d . 1 . .
H H4B 0.660(3) 0.5557(15) 0.3244(8) 0.018(4) Uiso d . 1 . .
H H5A 1.205(3) 0.6769(16) 0.3158(8) 0.020(4) Uiso d . 1 . .
H H5B 0.995(3) 0.7623(16) 0.3130(8) 0.022(5) Uiso d . 1 . .
H H5C 0.608(3) 0.2514(18) 0.1990(9) 0.031(5) Uiso d . 1 . .
H H5D 0.670(3) 0.1386(17) 0.3592(9) 0.029(5) Uiso d . 1 . .
H H6A 1.064(3) 0.6881(17) 0.2241(9) 0.028(5) Uiso d . 1 . .
H H6B 1.119(3) 0.5537(17) 0.2650(8) 0.023(5) Uiso d . 1 . .
H H7A 0.868(3) 0.5037(18) 0.2157(9) 0.028(5) Uiso d . 1 . .
H H7B 0.865(3) 0.6356(16) 0.1722(9) 0.021(4) Uiso d . 1 . .
H H8A 0.530(2) 0.6955(15) 0.2024(8) 0.015(4) Uiso d . 1 . .
H H8B 0.537(2) 0.5596(16) 0.2237(8) 0.019(4) Uiso d . 1 . .
H H9A 0.637(3) 0.5335(17) 0.1205(8) 0.023(5) Uiso d . 1 . .
H H9B 0.430(3) 0.6262(17) 0.1206(9) 0.029(5) Uiso d . 1 . .
H H11 0.513(3) 0.6024(18) 0.0116(10) 0.033(5) Uiso d . 1 . .
H H12 0.632(3) 0.5471(19) -0.0806(10) 0.038(6) Uiso d . 1 . .
H H13 0.932(3) 0.5741(19) -0.1207(10) 0.038(6) Uiso d . 1 . .
H H14 1.085(3) 0.6724(17) -0.0727(9) 0.030(5) Uiso d . 1 . .
H H16 1.129(3) 0.746(2) 0.0137(10) 0.044(6) Uiso d . 1 . .
H H17 0.998(3) 0.8897(18) 0.0633(10) 0.036(6) Uiso d . 1 . .
H H19 0.740(3) 1.0580(18) 0.0661(10) 0.034(5) Uiso d . 1 . .
H H20 0.426(3) 1.1418(19) 0.0917(10) 0.040(6) Uiso d . 1 . .
H H21 0.213(3) 1.023(2) 0.1115(11) 0.045(6) Uiso d . 1 . .
H H22 0.313(3) 0.8197(17) 0.1082(9) 0.029(5) Uiso d . 1 . .

loop_
_atom_site_aniso_label
_atom_site_aniso_U_11
_atom_site_aniso_U_22
_atom_site_aniso_U_33
_atom_site_aniso_U_12
_atom_site_aniso_U_13
_atom_site_aniso_U_23
N1 0.0133(6) 0.0123(5) 0.0194(6) -0.0018(4) -0.0006(4) -0.0052(4)
N1A 0.0266(7) 0.0211(6) 0.0364(8) -0.0088(6) 0.0042(6) -0.0022(6)
N1B 0.0171(6) 0.0173(6) 0.0237(6) -0.0042(5) 0.0011(5) -0.0073(5)
N2 0.0164(6) 0.0132(5) 0.0158(5) -0.0026(5) -0.0005(4) -0.0032(4)
N2A 0.0165(6) 0.0203(6) 0.0246(6) -0.0040(5) -0.0010(5) -0.0083(5)
N2B 0.0241(7) 0.0248(7) 0.0272(7) -0.0115(6) 0.0024(5) -0.0092(5)
N3 0.0225(6) 0.0187(6) 0.0144(5) -0.0071(5) 0.0001(5) -0.0036(5)
N3A 0.0403(9) 0.0184(6) 0.0229(7) 0.0090(6) -0.0089(6) -0.0073(5)
N3B 0.0341(8) 0.0167(6) 0.0246(7) 0.0057(6) -0.0132(6) -0.0082(5)
O1 0.0223(6) 0.0215(5) 0.0244(5) 0.0004(4) -0.0065(4) -0.0047(4)
O1A 0.0192(5) 0.0133(5) 0.0306(6) -0.0006(4) 0.0033(4) -0.0030(4)
O1B 0.0281(6) 0.0145(5) 0.0456(7) 0.0017(5) 0.0160(5) -0.0005(5)
O2A 0.0216(6) 0.0166(5) 0.0340(6) -0.0045(4) 0.0040(5) -0.0071(5)
O2B 0.0188(6) 0.0655(10) 0.0417(8) -0.0087(6) -0.0041(5) -0.0047(7)
O3A 0.0267(6) 0.0318(6) 0.0347(7) -0.0081(5) 0.0110(5) -0.0126(5)
O3B 0.0439(7) 0.0259(6) 0.0256(6) -0.0174(5) 0.0102(5) -0.0098(5)
O4A 0.0434(8) 0.0295(7) 0.0431(8) 0.0164(6) 0.0061(6) -0.0060(6)
O4B 0.0476(8) 0.0139(5) 0.0443(8) -0.0005(5) -0.0108(6) -0.0065(5)
O5A 0.0537(9) 0.0153(5) 0.0377(7) 0.0023(5) -0.0136(6) -0.0090(5)
O5B 0.0374(7) 0.0278(6) 0.0285(6) 0.0135(5) -0.0034(5) -0.0101(5)
O6A 0.0530(10) 0.0301(8) 0.1039(15) -0.0083(7) 0.0356(10) 0.0170(9)
O6B 0.0191(5) 0.0256(6) 0.0279(6) -0.0064(4) 0.0065(4) -0.0094(5)
O7A 0.0241(7) 0.0411(8) 0.0543(9) -0.0092(6) -0.0031(6) 0.0005(7)
O7B 0.0311(7) 0.0154(5) 0.0498(8) -0.0068(5) 0.0170(6) -0.0109(5)
C1 0.0212(8) 0.0202(7) 0.0256(8) -0.0051(6) -0.0080(6) -0.0018(6)
C1A 0.0175(7) 0.0139(6) 0.0171(6) -0.0010(5) -0.0033(5) -0.0022(5)
C1B 0.0182(7) 0.0141(6) 0.0218(7) -0.0019(5) -0.0004(5) -0.0031(5)
C2 0.0185(7) 0.0190(7) 0.0239(7) 0.0002(6) -0.0065(6) -0.0103(6)
C2A 0.0166(7) 0.0159(6) 0.0193(6) -0.0018(5) -0.0034(5) -0.0052(5)
C2B 0.0180(7) 0.0176(6) 0.0186(6) -0.0057(5) -0.0017(5) -0.0034(5)
C3 0.0123(6) 0.0174(6) 0.0173(6) -0.0030(5) 0.0003(5) -0.0049(5)
C3A 0.0182(7) 0.0214(7) 0.0198(7) 0.0021(6) -0.0060(5) -0.0081(6)
C3B 0.0285(8) 0.0149(6) 0.0187(7) -0.0060(6) -0.0052(6) -0.0042(5)
C4 0.0173(7) 0.0137(6) 0.0165(6) -0.0053(5) -0.0012(5) -0.0028(5)
C4A 0.0294(8) 0.0146(6) 0.0193(7) 0.0042(6) -0.0072(6) -0.0061(5)
C4B 0.0243(8) 0.0128(6) 0.0200(7) 0.0020(5) -0.0073(6) -0.0060(5)
C5 0.0144(7) 0.0142(6) 0.0222(7) -0.0039(5) -0.0003(5) -0.0021(5)
C5A 0.0325(9) 0.0144(6) 0.0193(7) -0.0041(6) -0.0043(6) -0.0032(5)
C5B 0.0162(7) 0.0188(7) 0.0186(6) 0.0000(5) -0.0041(5) -0.0075(5)
C6 0.0147(7) 0.0178(7) 0.0192(7) -0.0024(5) 0.0007(5) -0.0026(5)
C6A 0.0223(7) 0.0162(6) 0.0208(7) -0.0041(6) -0.0015(6) -0.0029(5)
C6B 0.0176(7) 0.0143(6) 0.0192(6) -0.0036(5) -0.0011(5) -0.0044(5)
C7 0.0246(8) 0.0203(7) 0.0162(6) 0.0002(6) -0.0034(6) -0.0078(6)
C8 0.0246(8) 0.0210(7) 0.0149(6) -0.0085(6) -0.0005(5) -0.0031(5)
C9 0.0275(8) 0.0239(7) 0.0164(6) -0.0115(6) -0.0009(6) -0.0046(6)
C10 0.0237(7) 0.0167(6) 0.0155(6) -0.0027(6) -0.0013(5) -0.0011(5)
C11 0.0337(9) 0.0235(8) 0.0191(7) -0.0096(7) -0.0014(6) -0.0041(6)
C12 0.0503(11) 0.0242(8) 0.0189(7) -0.0099(8) -0.0037(7) -0.0052(6)
C13 0.0464(11) 0.0259(8) 0.0182(7) 0.0012(8) 0.0028(7) -0.0051(6)
C14 0.0295(9) 0.0263(8) 0.0232(8) 0.0008(7) 0.0052(7) 0.0000(6)
C15 0.0220(8) 0.0211(7) 0.0200(7) -0.0004(6) -0.0022(6) -0.0001(6)
C16 0.0195(8) 0.0325(9) 0.0283(8) -0.0076(7) -0.0019(6) 0.0000(7)
C17 0.0286(9) 0.0300(8) 0.0290(8) -0.0148(7) -0.0065(7) -0.0017(7)
C18 0.0314(8) 0.0204(7) 0.0168(7) -0.0077(6) -0.0052(6) -0.0021(6)
C19 0.0537(12) 0.0206(8) 0.0207(8) -0.0128(8) -0.0081(7) -0.0019(6)
C20 0.0590(13) 0.0199(8) 0.0207(8) 0.0056(8) -0.0101(8) -0.0046(6)
C21 0.0375(10) 0.0329(9) 0.0219(8) 0.0107(8) -0.0051(7) -0.0073(7)
C22 0.0242(8) 0.0307(8) 0.0197(7) -0.0003(7) -0.0041(6) -0.0046(6)
C23 0.0258(8) 0.0186(7) 0.0134(6) -0.0029(6) -0.0049(5) -0.0027(5)

loop_
_atom_type_symbol
_atom_type_description
_atom_type_scat_dispersion_real
_atom_type_scat_dispersion_imag
_atom_type_scat_source
C C 0.0033 0.0016 'International Tables Vol C Tables 4.2.6.8 and 6.1.1.4'
H H 0.0000 0.0000 'International Tables Vol C Tables 4.2.6.8 and 6.1.1.4'
N N 0.0061 0.0033 'International Tables Vol C Tables 4.2.6.8 and 6.1.1.4'
O O 0.0106 0.0060 'International Tables Vol C Tables 4.2.6.8 and 6.1.1.4'

loop_
_geom_angle_atom_site_label_1
_geom_angle_atom_site_label_2
_geom_angle_atom_site_label_3
_geom_angle_site_symmetry_1
_geom_angle_site_symmetry_3
_geom_angle
_geom_angle_publ_flag
C5 N1 C3 . . 109.19(11) ?
C5 N1 C2 . . 110.78(11) ?
C3 N1 C2 . . 110.41(11) ?
C5 N1 H1 . . 109.1(12) ?
C3 N1 H1 . . 106.7(12) ?
C2 N1 H1 . . 110.5(12) ?
O6A N1A O7A . . 123.06(16) ?
O6A N1A C6A . . 118.13(15) ?
O7A N1A C6A . . 118.74(13) ?
O6B N1B O7B . . 122.01(13) ?
O6B N1B C6B . . 118.63(12) ?
O7B N1B C6B . . 119.32(12) ?
C4 N2 C6 . . 109.13(11) ?
C4 N2 C7 . . 112.96(11) ?
C6 N2 C7 . . 110.53(11) ?
C4 N2 H2 . . 110.9(13) ?
C6 N2 H2 . . 106.2(13) ?
C7 N2 H2 . . 106.9(13) ?
O3A N2A O2A . . 121.74(13) ?
O3A N2A C2A . . 118.85(12) ?
O2A N2A C2A . . 119.34(12) ?
O2B N2B O3B . . 124.29(15) ?
O2B N2B C2B . . 118.14(13) ?
O3B N2B C2B . . 117.58(14) ?
C10 N3 C23 . . 116.26(11) ?
C10 N3 C9 . . 117.10(12) ?
C23 N3 C9 . . 118.09(12) ?
O4A N3A O5A . . 123.17(14) ?
O4A N3A C4A . . 118.62(15) ?
O5A N3A C4A . . 118.21(15) ?
O5B N3B O4B . . 123.64(14) ?
O5B N3B C4B . . 118.44(14) ?
O4B N3B C4B . . 117.91(15) ?
C1 O1 H1C . . 109.5 ?
O1 C1 C2 . . 110.26(13) ?
O1 C1 H1A . . 111.6(12) ?
C2 C1 H1A . . 111.5(12) ?
O1 C1 H1B . . 109.2(12) ?
C2 C1 H1B . . 106.8(12) ?
H1A C1 H1B . . 107.3(16) ?
O1A C1A C2A . . 126.28(13) ?
O1A C1A C6A . . 121.87(14) ?
C2A C1A C6A . . 111.85(12) ?
O1B C1B C2B . . 121.18(14) ?
O1B C1B C6B . . 127.15(14) ?
C2B C1B C6B . . 111.66(12) ?
C1 C2 N1 . . 112.61(12) ?
C1 C2 H2A . . 110.8(12) ?
N1 C2 H2A . . 106.4(12) ?
C1 C2 H2B . . 110.7(11) ?
N1 C2 H2B . . 104.6(11) ?
H2A C2 H2B . . 111.4(16) ?
C3A C2A N2A . . 116.23(13) ?
C3A C2A C1A . . 123.64(14) ?
N2A C2A C1A . . 120.05(12) ?
C3B C2B C1B . . 125.93(14) ?
C3B C2B N2B . . 117.41(13) ?
C1B C2B N2B . . 116.65(13) ?
N1 C3 C4 . . 111.05(11) ?
N1 C3 H3A . . 107.0(10) ?
C4 C3 H3A . . 111.2(10) ?
N1 C3 H3B . . 107.5(11) ?
C4 C3 H3B . . 109.9(11) ?
H3A C3 H3B . . 110.0(14) ?
C2A C3A C4A . . 119.18(15) ?
C2A C3A H3C . . 118.5(11) ?
C4A C3A H3C . . 122.3(11) ?
C2B C3B C4B . . 117.56(14) ?
C2B C3B H3D . . 121.2(11) ?
C4B C3B H3D . . 121.2(11) ?
N2 C4 C3 . . 110.39(11) ?
N2 C4 H4A . . 106.7(10) ?
C3 C4 H4A . . 112.7(10) ?
N2 C4 H4B . . 108.1(10) ?
C3 C4 H4B . . 109.6(10) ?
H4A C4 H4B . . 109.3(14) ?
C3A C4A C5A . . 121.45(14) ?
C3A C4A N3A . . 119.11(15) ?
C5A C4A N3A . . 119.27(15) ?
C5B C4B C3B . . 121.63(13) ?
C5B C4B N3B . . 119.06(14) ?
C3B C4B N3B . . 119.21(14) ?
N1 C5 C6 . . 111.44(12) ?
N1 C5 H5A . . 108.6(11) ?
C6 C5 H5A . . 108.5(11) ?
N1 C5 H5B . . 106.6(10) ?
C6 C5 H5B . . 110.4(11) ?
H5A C5 H5B . . 111.4(15) ?
C6A C5A C4A . . 118.59(14) ?
C6A C5A H5C . . 120.0(12) ?
C4A C5A H5C . . 121.4(12) ?
C4B C5B C6B . . 119.73(14) ?
C4B C5B H5D . . 122.4(12) ?
C6B C5B H5D . . 117.8(12) ?
N2 C6 C5 . . 111.06(12) ?
N2 C6 H6A . . 107.4(12) ?
C5 C6 H6A . . 107.9(12) ?
N2 C6 H6B . . 108.0(11) ?
C5 C6 H6B . . 111.3(11) ?
H6A C6 H6B . . 111.0(16) ?
C5A C6A C1A . . 124.68(15) ?
C5A C6A N1A . . 117.16(14) ?
C1A C6A N1A . . 118.16(13) ?
C5B C6B C1B . . 123.28(13) ?
C5B C6B N1B . . 116.20(13) ?
C1B C6B N1B . . 120.47(12) ?
N2 C7 C8 . . 112.82(12) ?
N2 C7 H7A . . 107.2(11) ?
C8 C7 H7A . . 112.1(11) ?
N2 C7 H7B . . 104.2(11) ?
C8 C7 H7B . . 109.4(11) ?
H7A C7 H7B . . 110.9(15) ?
C7 C8 C9 . . 109.79(13) ?
C7 C8 H8A . . 109.1(10) ?
C9 C8 H8A . . 109.9(10) ?
C7 C8 H8B . . 112.2(11) ?
C9 C8 H8B . . 108.8(11) ?
H8A C8 H8B . . 107.1(14) ?
N3 C9 C8 . . 110.31(12) ?
N3 C9 H9A . . 105.3(10) ?
C8 C9 H9A . . 110.6(11) ?
N3 C9 H9B . . 114.5(11) ?
C8 C9 H9B . . 109.6(11) ?
H9A C9 H9B . . 106.4(15) ?
C11 C10 C15 . . 119.85(14) ?
C11 C10 N3 . . 121.27(14) ?
C15 C10 N3 . . 118.80(14) ?
C10 C11 C12 . . 120.62(17) ?
C10 C11 H11 . . 120.9(12) ?
C12 C11 H11 . . 118.4(13) ?
C13 C12 C11 . . 119.76(17) ?
C13 C12 H12 . . 121.0(12) ?
C11 C12 H12 . . 119.2(12) ?
C14 C13 C12 . . 119.82(16) ?
C14 C13 H13 . . 119.3(13) ?
C12 C13 H13 . . 120.9(13) ?
C13 C14 C15 . . 121.58(17) ?
C13 C14 H14 . . 120.5(12) ?
C15 C14 H14 . . 117.8(12) ?
C10 C15 C14 . . 118.24(16) ?
C10 C15 C16 . . 122.62(14) ?
C14 C15 C16 . . 119.13(16) ?
C17 C16 C15 . . 126.76(16) ?
C17 C16 H16 . . 118.1(13) ?
C15 C16 H16 . . 114.5(13) ?
C16 C17 C18 . . 127.92(16) ?
C16 C17 H17 . . 117.6(13) ?
C18 C17 H17 . . 114.2(13) ?
C23 C18 C19 . . 118.16(16) ?
C23 C18 C17 . . 122.83(14) ?
C19 C18 C17 . . 119.01(16) ?
C20 C19 C18 . . 121.74(18) ?
C20 C19 H19 . . 120.6(13) ?
C18 C19 H19 . . 117.6(13) ?
C19 C20 C21 . . 119.48(17) ?
C19 C20 H20 . . 119.4(13) ?
C21 C20 H20 . . 121.1(13) ?
C20 C21 C22 . . 120.24(18) ?
C20 C21 H21 . . 119.0(14) ?
C22 C21 H21 . . 120.7(14) ?
C21 C22 C23 . . 120.70(17) ?
C21 C22 H22 . . 119.7(11) ?
C23 C22 H22 . . 119.6(11) ?
C22 C23 C18 . . 119.68(15) ?
C22 C23 N3 . . 121.32(14) ?
C18 C23 N3 . . 118.92(14) ?

loop_
_geom_bond_atom_site_label_1
_geom_bond_atom_site_label_2
_geom_bond_site_symmetry_2
_geom_bond_distance
_geom_bond_publ_flag
N1 C5 . 1.4973(18) ?
N1 C3 . 1.4973(18) ?
N1 C2 . 1.5077(18) ?
N1 H1 . 0.91(2) ?
N1A O6A . 1.2087(19) ?
N1A O7A . 1.2250(19) ?
N1A C6A . 1.455(2) ?
N1B O6B . 1.2256(16) ?
N1B O7B . 1.2370(16) ?
N1B C6B . 1.4473(18) ?
N2 C4 . 1.4913(18) ?
N2 C6 . 1.4944(19) ?
N2 C7 . 1.4996(18) ?
N2 H2 . 0.90(2) ?
N2A O3A . 1.2316(16) ?
N2A O2A . 1.2344(16) ?
N2A C2A . 1.4451(19) ?
N2B O2B . 1.2189(19) ?
N2B O3B . 1.2298(18) ?
N2B C2B . 1.460(2) ?
N3 C10 . 1.4250(18) ?
N3 C23 . 1.4264(19) ?
N3 C9 . 1.4609(19) ?
N3A O4A . 1.229(2) ?
N3A O5A . 1.235(2) ?
N3A C4A . 1.4408(19) ?
N3B O5B . 1.2277(19) ?
N3B O4B . 1.2334(19) ?
N3B C4B . 1.4493(19) ?
O1 C1 . 1.4207(18) ?
O1 H1C . 0.8200 ?
O1A C1A . 1.2431(17) ?
O1B C1B . 1.2504(18) ?
C1 C2 . 1.505(2) ?
C1 H1A . 0.97(2) ?
C1 H1B . 0.96(2) ?
C1A C2A . 1.449(2) ?
C1A C6A . 1.450(2) ?
C1B C2B . 1.442(2) ?
C1B C6B . 1.447(2) ?
C2 H2A . 0.94(2) ?
C2 H2B . 0.965(18) ?
C2A C3A . 1.379(2) ?
C2B C3B . 1.364(2) ?
C3 C4 . 1.5114(19) ?
C3 H3A . 0.944(17) ?
C3 H3B . 0.956(18) ?
C3A C4A . 1.381(2) ?
C3A H3C . 0.960(19) ?
C3B C4B . 1.394(2) ?
C3B H3D . 0.944(19) ?
C4 H4A . 0.992(17) ?
C4 H4B . 0.970(18) ?
C4A C5A . 1.391(2) ?
C4B C5B . 1.372(2) ?
C5 C6 . 1.506(2) ?
C5 H5A . 0.947(19) ?
C5 H5B . 0.988(18) ?
C5A C6A . 1.364(2) ?
C5A H5C . 0.95(2) ?
C5B C6B . 1.383(2) ?
C5B H5D . 0.92(2) ?
C6 H6A . 0.97(2) ?
C6 H6B . 0.968(19) ?
C7 C8 . 1.519(2) ?
C7 H7A . 0.99(2) ?
C7 H7B . 0.983(18) ?
C8 C9 . 1.532(2) ?
C8 H8A . 0.989(17) ?
C8 H8B . 0.960(18) ?
C9 H9A . 1.000(18) ?
C9 H9B . 1.03(2) ?
C10 C11 . 1.389(2) ?
C10 C15 . 1.400(2) ?
C11 C12 . 1.393(2) ?
C11 H11 . 0.95(2) ?
C12 C13 . 1.379(3) ?
C12 H12 . 0.98(2) ?
C13 C14 . 1.377(3) ?
C13 H13 . 0.97(2) ?
C14 C15 . 1.400(2) ?
C14 H14 . 0.95(2) ?
C15 C16 . 1.462(2) ?
C16 C17 . 1.336(3) ?
C16 H16 . 0.97(2) ?
C17 C18 . 1.461(2) ?
C17 H17 . 0.95(2) ?
C18 C23 . 1.403(2) ?
C18 C19 . 1.404(2) ?
C19 C20 . 1.379(3) ?
C19 H19 . 0.95(2) ?
C20 C21 . 1.380(3) ?
C20 H20 . 0.97(2) ?
C21 C22 . 1.385(3) ?
C21 H21 . 0.95(2) ?
C22 C23 . 1.395(2) ?
C22 H22 . 1.00(2) ?

loop_
_geom_hbond_atom_site_label_D
_geom_hbond_atom_site_label_H
_geom_hbond_atom_site_label_A
_geom_hbond_site_symmetry_A
_geom_hbond_distance_DH
_geom_hbond_distance_HA
_geom_hbond_distance_DA
_geom_hbond_angle_DHA
_geom_hbond_publ_flag
N1 H1 O1B 1_655 0.91(2) 1.85(2) 2.6901(16) 152.6(18) y
N1 H1 O7B 1_655 0.91(2) 2.383(19) 3.0466(17) 130.0(16) y
N2 H2 O1A 1_565 0.90(2) 1.78(2) 2.6204(16) 154.6(19) y
N2 H2 O2A 1_565 0.90(2) 2.43(2) 3.0711(16) 128.2(16) y
O1 H1C O1B 1_655 0.82 2.50 3.1600(19) 138.4 y
O1 H1C O7B 1_655 0.82 2.38 3.0841(18) 144.4 y
C2 H2A O5B 1_565 0.94(2) 2.43(2) 3.3130(19) 155.7(16) n
C2 H2A O3B 2_666 0.94(2) 2.60(2) 3.2350(19) 125.4(15) n
C3 H3B O1 2_766 0.956(18) 2.410(18) 3.3250(18) 160.0(14) n
C3B H3D O3B 2_556 0.944(19) 2.503(19) 3.318(2) 144.7(15) n
C4 H4B O2A 1_565 0.970(18) 2.648(17) 3.1064(18) 109.3(12) n
C5 H5A O2A 1_665 0.947(19) 2.418(19) 3.2683(18) 149.3(14) n
C5 H5B O1A 1_565 0.988(18) 2.523(18) 3.1842(18) 124.1(13) n
C5 H5B O5B 1_565 0.988(18) 2.714(18) 3.5844(19) 147.2(14) n
C6 H6B O5A 1_655 0.968(19) 2.492(19) 3.3728(19) 151.2(15) n
C7 H7A O4A 1_655 0.99(2) 2.44(2) 3.371(2) 158.0(16) n
C8 H8A O2A 1_565 0.989(17) 2.521(17) 3.2870(19) 134.1(13) n
C14 H14 O6A 2_765 0.95(2) 2.47(2) 3.085(2) 122.0(15) n

loop_
_geom_torsion_atom_site_label_1
_geom_torsion_atom_site_label_2
_geom_torsion_atom_site_label_3
_geom_torsion_atom_site_label_4
_geom_torsion_site_symmetry_1
_geom_torsion_site_symmetry_2
_geom_torsion_site_symmetry_3
_geom_torsion_site_symmetry_4
_geom_torsion
_geom_torsion_publ_flag
O1 C1 C2 N1 . . . . -73.47(17) ?
C5 N1 C2 C1 . . . . -75.95(15) ?
C3 N1 C2 C1 . . . . 162.96(13) ?
O3A N2A C2A C3A . . . . -16.0(2) ?
O2A N2A C2A C3A . . . . 167.07(13) ?
O3A N2A C2A C1A . . . . 160.72(14) ?
O2A N2A C2A C1A . . . . -16.2(2) ?
O1A C1A C2A C3A . . . . -172.63(14) ?
C6A C1A C2A C3A . . . . 7.6(2) ?
O1A C1A C2A N2A . . . . 10.9(2) ?
C6A C1A C2A N2A . . . . -168.85(12) ?
O1B C1B C2B C3B . . . . -174.15(15) ?
C6B C1B C2B C3B . . . . 5.4(2) ?
O1B C1B C2B N2B . . . . 4.6(2) ?
C6B C1B C2B N2B . . . . -175.85(12) ?
O2B N2B C2B C3B . . . . -127.14(16) ?
O3B N2B C2B C3B . . . . 52.44(19) ?
O2B N2B C2B C1B . . . . 54.0(2) ?
O3B N2B C2B C1B . . . . -126.42(15) ?
C5 N1 C3 C4 . . . . 56.93(14) ?
C2 N1 C3 C4 . . . . 178.96(12) ?
N2A C2A C3A C4A . . . . 174.47(13) ?
C1A C2A C3A C4A . . . . -2.1(2) ?
C1B C2B C3B C4B . . . . -4.1(2) ?
N2B C2B C3B C4B . . . . 177.17(13) ?
C6 N2 C4 C3 . . . . 58.56(15) ?
C7 N2 C4 C3 . . . . -178.06(12) ?
N1 C3 C4 N2 . . . . -59.29(15) ?
C2A C3A C4A C5A . . . . -3.5(2) ?
C2A C3A C4A N3A . . . . -178.66(13) ?
O4A N3A C4A C3A . . . . -1.6(2) ?
O5A N3A C4A C3A . . . . 177.50(14) ?
O4A N3A C4A C5A . . . . -176.91(15) ?
O5A N3A C4A C5A . . . . 2.2(2) ?
C2B C3B C4B C5B . . . . 0.2(2) ?
C2B C3B C4B N3B . . . . -176.01(13) ?
O5B N3B C4B C5B . . . . -9.7(2) ?
O4B N3B C4B C5B . . . . 171.44(14) ?
O5B N3B C4B C3B . . . . 166.71(14) ?
O4B N3B C4B C3B . . . . -12.2(2) ?
C3 N1 C5 C6 . . . . -56.04(15) ?
C2 N1 C5 C6 . . . . -177.86(12) ?
C3A C4A C5A C6A . . . . 2.6(2) ?
N3A C4A C5A C6A . . . . 177.78(14) ?
C3B C4B C5B C6B . . . . 1.6(2) ?
N3B C4B C5B C6B . . . . 177.86(13) ?
C4 N2 C6 C5 . . . . -57.85(15) ?
C7 N2 C6 C5 . . . . 177.35(12) ?
N1 C5 C6 N2 . . . . 57.52(15) ?
C4A C5A C6A C1A . . . . 4.0(2) ?
C4A C5A C6A N1A . . . . -176.42(14) ?
O1A C1A C6A C5A . . . . 171.60(15) ?
C2A C1A C6A C5A . . . . -8.7(2) ?
O1A C1A C6A N1A . . . . -8.0(2) ?
C2A C1A C6A N1A . . . . 171.77(13) ?
O6A N1A C6A C5A . . . . -30.2(2) ?
O7A N1A C6A C5A . . . . 146.94(16) ?
O6A N1A C6A C1A . . . . 149.37(18) ?
O7A N1A C6A C1A . . . . -33.4(2) ?
C4B C5B C6B C1B . . . . 0.1(2) ?
C4B C5B C6B N1B . . . . -177.32(13) ?
O1B C1B C6B C5B . . . . 176.23(16) ?
C2B C1B C6B C5B . . . . -3.3(2) ?
O1B C1B C6B N1B . . . . -6.4(2) ?
C2B C1B C6B N1B . . . . 174.07(12) ?
O6B N1B C6B C5B . . . . 10.6(2) ?
O7B N1B C6B C5B . . . . -171.39(14) ?
O6B N1B C6B C1B . . . . -166.93(13) ?
O7B N1B C6B C1B . . . . 11.1(2) ?
C4 N2 C7 C8 . . . . 72.88(16) ?
C6 N2 C7 C8 . . . . -164.52(12) ?
N2 C7 C8 C9 . . . . 160.20(12) ?
C10 N3 C9 C8 . . . . 152.17(13) ?
C23 N3 C9 C8 . . . . -61.06(17) ?
C7 C8 C9 N3 . . . . -56.46(17) ?
C23 N3 C10 C11 . . . . -111.87(16) ?
C9 N3 C10 C11 . . . . 35.5(2) ?
C23 N3 C10 C15 . . . . 71.41(18) ?
C9 N3 C10 C15 . . . . -141.22(14) ?
C15 C10 C11 C12 . . . . 2.4(2) ?
N3 C10 C11 C12 . . . . -174.26(14) ?
C10 C11 C12 C13 . . . . 0.6(3) ?
C11 C12 C13 C14 . . . . -1.8(3) ?
C12 C13 C14 C15 . . . . 0.0(3) ?
C11 C10 C15 C14 . . . . -4.1(2) ?
N3 C10 C15 C14 . . . . 172.67(14) ?
C11 C10 C15 C16 . . . . 174.51(15) ?
N3 C10 C15 C16 . . . . -8.7(2) ?
C13 C14 C15 C10 . . . . 2.9(2) ?
C13 C14 C15 C16 . . . . -175.71(16) ?
C10 C15 C16 C17 . . . . -31.2(3) ?
C14 C15 C16 C17 . . . . 147.44(18) ?
C15 C16 C17 C18 . . . . 3.0(3) ?
C16 C17 C18 C23 . . . . 30.6(3) ?
C16 C17 C18 C19 . . . . -150.09(18) ?
C23 C18 C19 C20 . . . . -0.2(2) ?
C17 C18 C19 C20 . . . . -179.58(16) ?
C18 C19 C20 C21 . . . . 0.5(3) ?
C19 C20 C21 C22 . . . . -0.5(3) ?
C20 C21 C22 C23 . . . . 0.3(2) ?
C21 C22 C23 C18 . . . . -0.1(2) ?
C21 C22 C23 N3 . . . . 176.53(14) ?
C19 C18 C23 C22 . . . . 0.0(2) ?
C17 C18 C23 C22 . . . . 179.34(15) ?
C19 C18 C23 N3 . . . . -176.67(13) ?
C17 C18 C23 N3 . . . . 2.7(2) ?
C10 N3 C23 C22 . . . . 116.62(16) ?
C9 N3 C23 C22 . . . . -30.4(2) ?
C10 N3 C23 C18 . . . . -66.76(18) ?
C9 N3 C23 C18 . . . . 146.20(14) ?
